data_2220977
loop_
_publ_author_name
'Sow, Mouhamadou Moustapha'
'Diouf, Ousmane'
'Barry, Aliou Hamady'
'Gaye, Mohamed'
'Sall, Abdou Salam'

_publ_section_title
;
 3,3'-Dibenzoyl-1,1'-(3,6-dioxaoctane-1,8-diyl)dithiourea
;
_journal_coeditor_code BH2217
_journal_issue 3
_journal_name_full 'Acta Crystallographica Section E'
_journal_page_first o569
_journal_paper_doi 10.1107/S1600536809005662
_journal_volume 65
_journal_year 2009
_chemical_formula_iupac 'C22 H26 N4 O4 S2'
_chemical_formula_moiety 'C22 H26 N4 O4 S2'
_chemical_formula_sum 'C22 H26 N4 O4 S2'
_chemical_formula_weight 474.59
_chemical_melting_point 415
_chemical_name_systematic
;
3,3'-Dibenzoyl-1,1'-(3,6-dioxaoctane-1,8-diyl)dithiourea
;
_space_group_IT_number 2
_symmetry_cell_setting triclinic
_symmetry_space_group_name_Hall '-P 1'
_symmetry_space_group_name_H-M 'P -1'
_atom_sites_solution_hydrogens geom
_atom_sites_solution_primary direct
_atom_sites_solution_secondary difmap
_audit_creation_method SHELXL-97
_cell_angle_alpha 81.018(2)
_cell_angle_beta 83.364(2)
_cell_angle_gamma 80.450(2)
_cell_formula_units_Z 2
_cell_length_a 7.9718(2)
_cell_length_b 9.2177(3)
_cell_length_c 16.4106(5)
_cell_measurement_reflns_used 4206
_cell_measurement_temperature 293(2)
_cell_measurement_theta_max 25.350
_cell_measurement_theta_min 0.998
_cell_volume 1169.60(6)
_computing_cell_refinement 'DENZO and SCALEPACK (Otwinowski & Minor, 1997)'
_computing_data_collection 'COLLECT (Nonius, 1998)'
_computing_data_reduction 'DENZO and SCALEPACK (Otwinowski & Minor, 1997)'
_computing_molecular_graphics 'PLATON (Spek, 2009)'
_computing_publication_material 'SHELXL97 (Sheldrick, 2008)'
_computing_structure_refinement 'SHELXL97 (Sheldrick, 2008)'
_computing_structure_solution 'SHELXS97 (Sheldrick, 2008)'
_diffrn_ambient_temperature 293(2)
_diffrn_measured_fraction_theta_full 0.995
_diffrn_measured_fraction_theta_max 0.995
_diffrn_measurement_device 'Nonius KappaCCD'
_diffrn_measurement_method \w
_diffrn_radiation_monochromator graphite
_diffrn_radiation_source 'fine-focus sealed tube'
_diffrn_radiation_type MoK\a
_diffrn_radiation_wavelength 0.71073
_diffrn_reflns_av_R_equivalents 0.0304
_diffrn_reflns_av_sigmaI/netI 0.0450
_diffrn_reflns_limit_h_max 9
_diffrn_reflns_limit_h_min -9
_diffrn_reflns_limit_k_max 11
_diffrn_reflns_limit_k_min -11
_diffrn_reflns_limit_l_max 19
_diffrn_reflns_limit_l_min -19
_diffrn_reflns_number 7989
_diffrn_reflns_theta_full 25.24
_diffrn_reflns_theta_max 25.24
_diffrn_reflns_theta_min 2.26
_diffrn_standards_decay_% 0
_exptl_absorpt_coefficient_mu 0.264
_exptl_absorpt_correction_type none
_exptl_crystal_colour yellow
_exptl_crystal_density_diffrn 1.347
_exptl_crystal_density_method 'not measured'
_exptl_crystal_description prism
_exptl_crystal_F_000 500
_exptl_crystal_size_max 0.10
_exptl_crystal_size_mid 0.10
_exptl_crystal_size_min 0.10
_refine_diff_density_max 0.409
_refine_diff_density_min -0.497
_refine_ls_extinction_method none
_refine_ls_goodness_of_fit_ref 1.019
_refine_ls_hydrogen_treatment mixed
_refine_ls_matrix_type full
_refine_ls_number_constraints 0
_refine_ls_number_parameters 305
_refine_ls_number_reflns 4211
_refine_ls_number_restraints 0
_refine_ls_restrained_S_all 1.019
_refine_ls_R_factor_all 0.0832
_refine_ls_R_factor_gt 0.0454
_refine_ls_shift/su_max 0.008
_refine_ls_shift/su_mean 0.001
_refine_ls_structure_factor_coef Fsqd
_refine_ls_weighting_details 'calc w=1/[\s^2^(Fo^2^)+(0.0614P)^2^+0.2609P] where P=(Fo^2^+2Fc^2^)/3'
_refine_ls_weighting_scheme calc
_refine_ls_wR_factor_gt 0.1089
_refine_ls_wR_factor_ref 0.1284
_reflns_number_gt 2737
_reflns_number_total 4211
_reflns_threshold_expression I>2\s(I)
_cod_data_source_file bh2217.cif
_cod_data_source_block I
_cod_database_code 2220977
_cod_database_fobs_code 2220977

loop_
_symmetry_equiv_pos_as_xyz
'x, y, z'
'-x, -y, -z'

loop_
_atom_site_type_symbol
_atom_site_label
_atom_site_fract_x
_atom_site_fract_y
_atom_site_fract_z
_atom_site_U_iso_or_equiv
_atom_site_adp_type
_atom_site_calc_flag
_atom_site_refinement_flags
_atom_site_occupancy
_atom_site_disorder_assembly
_atom_site_disorder_group
S S1 0.37094(10) 0.16706(9) 0.86251(5) 0.0713(3) Uani d . 1 . .
S S2 1.26452(13) -0.27342(8) 0.52516(4) 0.0790(3) Uani d . 1 . .
O O1 0.7377(3) 0.4586(2) 0.91685(11) 0.0711(6) Uani d . 1 . .
O O2 0.81088(19) 0.39803(17) 0.67050(9) 0.0482(4) Uani d . 1 . .
O O3 1.12041(19) 0.24744(17) 0.60508(10) 0.0472(4) Uani d . 1 . .
O O4 1.2463(3) 0.1608(2) 0.35665(11) 0.0740(6) Uani d . 1 . .
N N1 0.5641(3) 0.2839(3) 0.94678(14) 0.0527(6) Uani d . 1 . .
H H1 0.530(3) 0.224(3) 0.9815(16) 0.049(8) Uiso d . 1 . .
N N2 0.5680(3) 0.3729(2) 0.80784(13) 0.0492(5) Uani d . 1 . .
H H2 0.639(3) 0.422(3) 0.8172(16) 0.056(8) Uiso d . 1 . .
N N3 1.2498(3) 0.0165(3) 0.50822(13) 0.0506(5) Uani d . 1 . .
H H3 1.236(3) 0.099(3) 0.4798(17) 0.063(9) Uiso d . 1 . .
N N4 1.2073(3) -0.0786(2) 0.39123(12) 0.0465(5) Uani d . 1 . .
H H4 1.190(3) -0.154(3) 0.3741(15) 0.052(8) Uiso d . 1 . .
C C1 0.7116(3) 0.3433(3) 1.05616(14) 0.0456(6) Uani d . 1 . .
C C2 0.8101(3) 0.4370(3) 1.08034(16) 0.0539(6) Uani d . 1 . .
H H2A 0.8497 0.5115 1.0416 0.065 Uiso calc R 1 . .
C C3 0.8498(4) 0.4211(3) 1.16088(18) 0.0639(7) Uani d . 1 . .
H H3A 0.9169 0.4840 1.1763 0.077 Uiso calc R 1 . .
C C4 0.7902(4) 0.3120(3) 1.21864(18) 0.0692(8) Uani d . 1 . .
H H4A 0.8165 0.3012 1.2732 0.083 Uiso calc R 1 . .
C C5 0.6923(4) 0.2194(4) 1.19573(19) 0.0771(9) Uani d . 1 . .
H H5 0.6513 0.1464 1.2350 0.093 Uiso calc R 1 . .
C C6 0.6537(4) 0.2335(3) 1.11472(17) 0.0649(8) Uani d . 1 . .
H H6 0.5885 0.1690 1.0995 0.078 Uiso calc R 1 . .
C C7 0.6744(3) 0.3674(3) 0.96796(15) 0.0488(6) Uani d . 1 . .
C C8 0.5078(3) 0.2817(3) 0.86956(15) 0.0477(6) Uani d . 1 . .
C C9 0.5275(3) 0.3838(3) 0.72324(15) 0.0537(6) Uani d . 1 . .
H H9A 0.4095 0.4293 0.7189 0.064 Uiso calc R 1 . .
H H9B 0.5406 0.2851 0.7075 0.064 Uiso calc R 1 . .
C C10 0.6419(3) 0.4745(3) 0.66582(15) 0.0516(6) Uani d . 1 . .
H H10A 0.6101 0.4859 0.6096 0.062 Uiso calc R 1 . .
H H10B 0.6331 0.5723 0.6822 0.062 Uiso calc R 1 . .
C C11 0.9346(3) 0.4733(3) 0.61860(16) 0.0522(6) Uani d . 1 . .
H H11A 0.9278 0.5730 0.6320 0.063 Uiso calc R 1 . .
H H11B 0.9133 0.4804 0.5610 0.063 Uiso calc R 1 . .
C C12 1.1067(3) 0.3882(3) 0.63208(16) 0.0506(6) Uani d . 1 . .
H H12A 1.1936 0.4426 0.6014 0.061 Uiso calc R 1 . .
H H12B 1.1243 0.3751 0.6904 0.061 Uiso calc R 1 . .
C C13 1.2832(3) 0.1611(3) 0.61572(16) 0.0529(6) Uani d . 1 . .
H H13A 1.3092 0.1538 0.6727 0.063 Uiso calc R 1 . .
H H13B 1.3705 0.2077 0.5799 0.063 Uiso calc R 1 . .
C C14 1.2803(3) 0.0091(3) 0.59436(14) 0.0504(6) Uani d . 1 . .
H H14A 1.3887 -0.0529 0.6045 0.061 Uiso calc R 1 . .
H H14B 1.1912 -0.0359 0.6297 0.061 Uiso calc R 1 . .
C C15 1.2389(3) -0.1016(3) 0.47501(14) 0.0447(6) Uani d . 1 . .
C C16 1.2118(3) 0.0483(3) 0.33592(14) 0.0454(6) Uani d . 1 . .
C C17 1.1796(3) 0.0433(2) 0.24907(14) 0.0419(5) Uani d . 1 . .
C C18 1.2227(3) 0.1595(3) 0.19018(15) 0.0527(6) Uani d . 1 . .
H H18 1.2684 0.2361 0.2062 0.063 Uiso calc R 1 . .
C C19 1.1984(3) 0.1624(3) 0.10851(16) 0.0610(7) Uani d . 1 . .
H H19 1.2299 0.2398 0.0693 0.073 Uiso calc R 1 . .
C C20 1.1281(3) 0.0520(3) 0.08436(16) 0.0618(7) Uani d . 1 . .
H H20 1.1120 0.0546 0.0289 0.074 Uiso calc R 1 . .
C C21 1.0811(3) -0.0632(3) 0.14224(16) 0.0605(7) Uani d . 1 . .
H H21 1.0324 -0.1378 0.1260 0.073 Uiso calc R 1 . .
C C22 1.1069(3) -0.0672(3) 0.22467(15) 0.0507(6) Uani d . 1 . .
H H22 1.0751 -0.1446 0.2638 0.061 Uiso calc R 1 . .

loop_
_atom_site_aniso_label
_atom_site_aniso_U_11
_atom_site_aniso_U_22
_atom_site_aniso_U_33
_atom_site_aniso_U_12
_atom_site_aniso_U_13
_atom_site_aniso_U_23
S1 0.0807(5) 0.0781(5) 0.0659(5) -0.0445(4) -0.0032(4) -0.0115(4)
S2 0.1467(8) 0.0464(4) 0.0494(4) -0.0296(5) -0.0275(5) 0.0059(3)
O1 0.0906(14) 0.0822(14) 0.0503(11) -0.0502(12) -0.0123(10) 0.0050(10)
O2 0.0498(10) 0.0443(9) 0.0461(9) -0.0077(8) 0.0014(8) 0.0036(7)
O3 0.0497(10) 0.0457(9) 0.0501(10) -0.0119(8) -0.0053(7) -0.0140(8)
O4 0.1328(18) 0.0430(11) 0.0518(11) -0.0288(11) -0.0176(11) -0.0010(9)
N1 0.0584(14) 0.0572(14) 0.0453(13) -0.0237(11) 0.0023(11) -0.0054(11)
N2 0.0468(12) 0.0626(14) 0.0431(12) -0.0214(11) 0.0000(10) -0.0112(10)
N3 0.0716(15) 0.0397(13) 0.0409(12) -0.0077(11) -0.0081(10) -0.0055(10)
N4 0.0666(14) 0.0372(12) 0.0385(11) -0.0162(10) -0.0079(9) -0.0024(9)
C1 0.0450(13) 0.0445(14) 0.0455(14) -0.0027(11) -0.0034(11) -0.0053(11)
C2 0.0562(15) 0.0556(16) 0.0514(15) -0.0127(13) -0.0023(12) -0.0093(12)
C3 0.0698(18) 0.0677(18) 0.0579(17) -0.0074(15) -0.0134(14) -0.0177(15)
C4 0.076(2) 0.078(2) 0.0507(17) 0.0048(17) -0.0169(15) -0.0081(16)
C5 0.087(2) 0.080(2) 0.0591(19) -0.0181(18) -0.0171(16) 0.0192(16)
C6 0.0748(19) 0.0598(17) 0.0612(18) -0.0203(15) -0.0184(15) 0.0077(14)
C7 0.0483(14) 0.0492(15) 0.0496(15) -0.0124(12) -0.0012(12) -0.0062(12)
C8 0.0461(13) 0.0507(15) 0.0486(15) -0.0121(11) 0.0023(11) -0.0135(12)
C9 0.0498(15) 0.0667(17) 0.0491(15) -0.0132(13) -0.0048(12) -0.0167(13)
C10 0.0562(15) 0.0521(15) 0.0451(14) -0.0026(12) -0.0084(12) -0.0056(12)
C11 0.0639(16) 0.0404(14) 0.0514(15) -0.0188(12) 0.0041(12) 0.0006(11)
C12 0.0578(15) 0.0444(14) 0.0527(15) -0.0208(12) 0.0023(12) -0.0082(12)
C13 0.0527(15) 0.0607(16) 0.0485(15) -0.0100(13) -0.0065(12) -0.0144(12)
C14 0.0612(16) 0.0531(15) 0.0379(13) -0.0040(12) -0.0102(11) -0.0100(11)
C15 0.0512(14) 0.0442(14) 0.0399(13) -0.0115(11) -0.0051(11) -0.0044(11)
C16 0.0543(14) 0.0392(14) 0.0426(13) -0.0097(11) -0.0041(11) -0.0023(11)
C17 0.0440(13) 0.0396(13) 0.0399(13) -0.0052(10) -0.0027(10) -0.0009(10)
C18 0.0591(16) 0.0488(15) 0.0492(15) -0.0153(12) -0.0033(12) 0.0029(12)
C19 0.0667(18) 0.0656(18) 0.0458(16) -0.0163(15) -0.0043(13) 0.0132(13)
C20 0.0631(17) 0.080(2) 0.0399(14) -0.0112(15) -0.0098(13) 0.0033(14)
C21 0.0691(17) 0.0629(17) 0.0527(16) -0.0161(14) -0.0134(13) -0.0059(13)
C22 0.0572(15) 0.0500(15) 0.0434(14) -0.0135(12) -0.0065(12) 0.0052(11)

loop_
_atom_type_symbol
_atom_type_description
_atom_type_scat_dispersion_real
_atom_type_scat_dispersion_imag
_atom_type_scat_source
C C 0.0033 0.0016 'International Tables Vol C Tables 4.2.6.8 and 6.1.1.4'
H H 0.0000 0.0000 'International Tables Vol C Tables 4.2.6.8 and 6.1.1.4'
N N 0.0061 0.0033 'International Tables Vol C Tables 4.2.6.8 and 6.1.1.4'
O O 0.0106 0.0060 'International Tables Vol C Tables 4.2.6.8 and 6.1.1.4'
S S 0.1246 0.1234 'International Tables Vol C Tables 4.2.6.8 and 6.1.1.4'

loop_
_geom_angle_atom_site_label_1
_geom_angle_atom_site_label_2
_geom_angle_atom_site_label_3
_geom_angle_site_symmetry_1
_geom_angle_site_symmetry_3
_geom_angle
_geom_angle_publ_flag
C10 O2 C11 . . 113.12(18) ?
C12 O3 C13 . . 112.15(18) ?
C7 N1 C8 . . 129.4(2) ?
C7 N1 H1 . . 117.6(19) ?
C8 N1 H1 . . 112.9(19) ?
C8 N2 C9 . . 124.1(2) ?
C8 N2 H2 . . 117.9(18) ?
C9 N2 H2 . . 117.9(19) ?
C15 N3 C14 . . 122.6(2) ?
C15 N3 H3 . . 119(2) ?
C14 N3 H3 . . 118(2) ?
C16 N4 C15 . . 127.9(2) ?
C16 N4 H4 . . 118.1(18) ?
C15 N4 H4 . . 113.8(18) ?
C6 C1 C2 . . 118.7(2) ?
C6 C1 C7 . . 123.7(2) ?
C2 C1 C7 . . 117.6(2) ?
C3 C2 C1 . . 120.8(3) ?
C3 C2 H2A . . 119.6 ?
C1 C2 H2A . . 119.6 ?
C2 C3 C4 . . 119.8(3) ?
C2 C3 H3A . . 120.1 ?
C4 C3 H3A . . 120.1 ?
C5 C4 C3 . . 119.9(3) ?
C5 C4 H4A . . 120.0 ?
C3 C4 H4A . . 120.0 ?
C4 C5 C6 . . 120.5(3) ?
C4 C5 H5 . . 119.7 ?
C6 C5 H5 . . 119.7 ?
C5 C6 C1 . . 120.2(3) ?
C5 C6 H6 . . 119.9 ?
C1 C6 H6 . . 119.9 ?
O1 C7 N1 . . 121.3(2) ?
O1 C7 C1 . . 121.7(2) ?
N1 C7 C1 . . 117.0(2) ?
N2 C8 N1 . . 116.1(2) ?
N2 C8 S1 . . 125.2(2) ?
N1 C8 S1 . . 118.66(18) ?
N2 C9 C10 . . 110.6(2) ?
N2 C9 H9A . . 109.5 ?
C10 C9 H9A . . 109.5 ?
N2 C9 H9B . . 109.5 ?
C10 C9 H9B . . 109.5 ?
H9A C9 H9B . . 108.1 ?
O2 C10 C9 . . 107.14(19) ?
O2 C10 H10A . . 110.3 ?
C9 C10 H10A . . 110.3 ?
O2 C10 H10B . . 110.3 ?
C9 C10 H10B . . 110.3 ?
H10A C10 H10B . . 108.5 ?
O2 C11 C12 . . 108.43(19) ?
O2 C11 H11A . . 110.0 ?
C12 C11 H11A . . 110.0 ?
O2 C11 H11B . . 110.0 ?
C12 C11 H11B . . 110.0 ?
H11A C11 H11B . . 108.4 ?
O3 C12 C11 . . 109.5(2) ?
O3 C12 H12A . . 109.8 ?
C11 C12 H12A . . 109.8 ?
O3 C12 H12B . . 109.8 ?
C11 C12 H12B . . 109.8 ?
H12A C12 H12B . . 108.2 ?
O3 C13 C14 . . 108.6(2) ?
O3 C13 H13A . . 110.0 ?
C14 C13 H13A . . 110.0 ?
O3 C13 H13B . . 110.0 ?
C14 C13 H13B . . 110.0 ?
H13A C13 H13B . . 108.4 ?
N3 C14 C13 . . 111.0(2) ?
N3 C14 H14A . . 109.4 ?
C13 C14 H14A . . 109.4 ?
N3 C14 H14B . . 109.4 ?
C13 C14 H14B . . 109.4 ?
H14A C14 H14B . . 108.0 ?
N3 C15 N4 . . 116.7(2) ?
N3 C15 S2 . . 124.06(19) ?
N4 C15 S2 . . 119.18(18) ?
O4 C16 N4 . . 121.1(2) ?
O4 C16 C17 . . 121.1(2) ?
N4 C16 C17 . . 117.8(2) ?
C22 C17 C18 . . 119.0(2) ?
C22 C17 C16 . . 124.1(2) ?
C18 C17 C16 . . 116.9(2) ?
C19 C18 C17 . . 120.5(3) ?
C19 C18 H18 . . 119.8 ?
C17 C18 H18 . . 119.8 ?
C20 C19 C18 . . 120.4(2) ?
C20 C19 H19 . . 119.8 ?
C18 C19 H19 . . 119.8 ?
C19 C20 C21 . . 120.1(3) ?
C19 C20 H20 . . 120.0 ?
C21 C20 H20 . . 120.0 ?
C20 C21 C22 . . 119.7(3) ?
C20 C21 H21 . . 120.1 ?
C22 C21 H21 . . 120.1 ?
C17 C22 C21 . . 120.3(2) ?
C17 C22 H22 . . 119.8 ?
C21 C22 H22 . . 119.8 ?

loop_
_geom_bond_atom_site_label_1
_geom_bond_atom_site_label_2
_geom_bond_site_symmetry_2
_geom_bond_distance
_geom_bond_publ_flag
S1 C8 . 1.665(3) ?
S2 C15 . 1.659(2) ?
O1 C7 . 1.220(3) ?
O2 C10 . 1.417(3) ?
O2 C11 . 1.424(3) ?
O3 C12 . 1.419(3) ?
O3 C13 . 1.419(3) ?
O4 C16 . 1.222(3) ?
N1 C7 . 1.366(3) ?
N1 C8 . 1.396(3) ?
N1 H1 . 0.79(3) ?
N2 C8 . 1.311(3) ?
N2 C9 . 1.446(3) ?
N2 H2 . 0.82(3) ?
N3 C15 . 1.310(3) ?
N3 C14 . 1.451(3) ?
N3 H3 . 0.83(3) ?
N4 C16 . 1.367(3) ?
N4 C15 . 1.404(3) ?
N4 H4 . 0.82(3) ?
C1 C6 . 1.382(3) ?
C1 C2 . 1.387(3) ?
C1 C7 . 1.486(3) ?
C2 C3 . 1.375(4) ?
C2 H2A . 0.9300 ?
C3 C4 . 1.376(4) ?
C3 H3A . 0.9300 ?
C4 C5 . 1.366(4) ?
C4 H4A . 0.9300 ?
C5 C6 . 1.381(4) ?
C5 H5 . 0.9300 ?
C6 H6 . 0.9300 ?
C9 C10 . 1.492(3) ?
C9 H9A . 0.9700 ?
C9 H9B . 0.9700 ?
C10 H10A . 0.9700 ?
C10 H10B . 0.9700 ?
C11 C12 . 1.485(3) ?
C11 H11A . 0.9700 ?
C11 H11B . 0.9700 ?
C12 H12A . 0.9700 ?
C12 H12B . 0.9700 ?
C13 C14 . 1.501(3) ?
C13 H13A . 0.9700 ?
C13 H13B . 0.9700 ?
C14 H14A . 0.9700 ?
C14 H14B . 0.9700 ?
C16 C17 . 1.486(3) ?
C17 C22 . 1.382(3) ?
C17 C18 . 1.386(3) ?
C18 C19 . 1.372(4) ?
C18 H18 . 0.9300 ?
C19 C20 . 1.369(4) ?
C19 H19 . 0.9300 ?
C20 C21 . 1.380(4) ?
C20 H20 . 0.9300 ?
C21 C22 . 1.386(4) ?
C21 H21 . 0.9300 ?
C22 H22 . 0.9300 ?

loop_
_geom_hbond_atom_site_label_D
_geom_hbond_atom_site_label_H
_geom_hbond_atom_site_label_A
_geom_hbond_site_symmetry_A
_geom_hbond_distance_DH
_geom_hbond_distance_HA
_geom_hbond_distance_DA
_geom_hbond_angle_DHA
_geom_hbond_publ_flag
N2 H2 O1 . 0.82(3) 1.99(3) 2.648(3) 136(2) yes
N3 H3 O4 . 0.83(3) 2.01(3) 2.632(3) 132(3) yes
N4 H4 O2 2_756 0.82(3) 2.48(3) 3.290(3) 170(2) yes

loop_
_geom_torsion_atom_site_label_1
_geom_torsion_atom_site_label_2
_geom_torsion_atom_site_label_3
_geom_torsion_atom_site_label_4
_geom_torsion_site_symmetry_1
_geom_torsion_site_symmetry_2
_geom_torsion_site_symmetry_3
_geom_torsion_site_symmetry_4
_geom_torsion
_geom_torsion_publ_flag
O2 C11 C12 O3 . . . . 65.0(2) ?

loop_
_cod_related_entry_id
_cod_related_entry_database
_cod_related_entry_code
1 ChemSpider 24741773
